data_7128570
loop_
_publ_author_name
'Pocock, Ian A.'
'Alotaibi, Alya M.'
'Jagdev, Kesar'
'Prior, Connor'
'Burgess, Gregory R.'
'Male, Louise'
'Grainger, Richard S.'

_publ_section_title
;
 Direct formation of 4,5-disubstituted carbazoles via regioselective
 dilithiation.
;
_journal_issue 59
_journal_name_full 'Chemical communications (Cambridge, England)'
_journal_page_first 7252
_journal_page_last 7255
_journal_paper_doi 10.1039/d1cc02892h
_journal_volume 57
_journal_year 2021
_chemical_formula_moiety 'C27 H27 F4 N Si'
_chemical_formula_sum 'C27 H27 F4 N Si'
_chemical_formula_weight 469.58
_space_group_crystal_system monoclinic
_space_group_IT_number 14
_space_group_name_Hall '-P 2yn'
_space_group_name_H-M_alt 'P 1 21/n 1'
_atom_sites_solution_hydrogens geom
_atom_sites_solution_primary dual
_audit_creation_date 2021-04-26
_audit_creation_method
;
Olex2 1.3
(compiled 2020.11.12 svn.r5f609507 for OlexSys, GUI svn.r6272)
;
_audit_update_record
;
2021-04-28 deposited with the CCDC.	2021-06-18 downloaded from the CCDC.
;
_cell_angle_alpha 90
_cell_angle_beta 101.265(5)
_cell_angle_gamma 90
_cell_formula_units_Z 4
_cell_length_a 8.2725(4)
_cell_length_b 19.9141(9)
_cell_length_c 13.8083(7)
_cell_measurement_reflns_used 3957
_cell_measurement_temperature 100.01(10)
_cell_measurement_theta_max 72.7900
_cell_measurement_theta_min 4.3850
_cell_volume 2230.95(19)
_computing_cell_refinement 'CrysAlisPro 1.171.40.84a (Rigaku OD, 2020)'
_computing_data_collection 'CrysAlisPro 1.171.40.84a (Rigaku OD, 2020)'
_computing_data_reduction 'CrysAlisPro 1.171.40.84a (Rigaku OD, 2020)'
_computing_molecular_graphics 'Olex2 1.3 (Dolomanov et al., 2009)'
_computing_publication_material 'Olex2 1.3 (Dolomanov et al., 2009)'
_computing_structure_refinement 'SHELXL 2018/3 (Sheldrick, 2015)'
_computing_structure_solution 'SHELXT 2014/5 (Sheldrick, 2014)'
_diffrn_ambient_environment N~2~
_diffrn_ambient_temperature 100.01(10)
_diffrn_detector 'CCD plate'
_diffrn_detector_area_resol_mean 5.1768
_diffrn_detector_type Atlas
_diffrn_measured_fraction_theta_full 1.000
_diffrn_measured_fraction_theta_max 0.968
_diffrn_measurement_details
;
List of Runs (angles in degrees, time in seconds):

  # Type    Start    End  Width  t~exp~   \w     \q     \k     \f   Frames
#--------------------------------------------------------------------------
  1  \w   -110.00 -17.00   1.00    1.00    --  -42.02 -57.00-120.00   93
  2  \w    -85.00 -12.00   1.00    1.00    --  -42.02 125.00 -30.00   73
  3  \w    -57.00 -15.00   1.00    1.00    --  -42.02 -57.00 120.00   42
  4  \w     21.00  95.00   1.00    1.01    --  104.05 -94.00 -60.00   74
  5  \w    140.00 174.00   1.00    1.01    --  104.05  61.00  30.00   34
  6  \w     51.00 119.00   1.00    1.01    --  104.05 -45.00 -60.00   68
  7  \w    108.00 177.00   1.00    1.01    --  104.05 125.00 -90.00   69
  8  \w    152.00 178.00   1.00    1.01    --  104.05  77.00-120.00   26
  9  \w     21.00 170.00   1.00    1.01    --  104.05   0.00-120.00  149
;
_diffrn_measurement_device 'four-circle diffractometer'
_diffrn_measurement_device_type 'SuperNova, Dual, Cu at home/near, Atlas'
_diffrn_measurement_method '\w scans'
_diffrn_orient_matrix_type 'CrysAlisPro convention (1999,Acta A55,543-557)'
_diffrn_orient_matrix_UB_11 -0.1005962000
_diffrn_orient_matrix_UB_12 0.0549692000
_diffrn_orient_matrix_UB_13 -0.0635043000
_diffrn_orient_matrix_UB_21 0.1025131000
_diffrn_orient_matrix_UB_22 -0.0108513000
_diffrn_orient_matrix_UB_23 -0.0805878000
_diffrn_orient_matrix_UB_31 -0.1243557000
_diffrn_orient_matrix_UB_32 -0.0532916000
_diffrn_orient_matrix_UB_33 -0.0491614000
_diffrn_radiation_monochromator mirror
_diffrn_radiation_probe x-ray
_diffrn_radiation_type 'Cu K\a'
_diffrn_radiation_wavelength 1.54184
_diffrn_reflns_av_R_equivalents 0.0280
_diffrn_reflns_av_unetI/netI 0.0344
_diffrn_reflns_Laue_measured_fraction_full 1.000
_diffrn_reflns_Laue_measured_fraction_max 0.968
_diffrn_reflns_limit_h_max 8
_diffrn_reflns_limit_h_min -10
_diffrn_reflns_limit_k_max 21
_diffrn_reflns_limit_k_min -24
_diffrn_reflns_limit_l_max 16
_diffrn_reflns_limit_l_min -16
_diffrn_reflns_number 8851
_diffrn_reflns_point_group_measured_fraction_full 1.000
_diffrn_reflns_point_group_measured_fraction_max 0.968
_diffrn_reflns_theta_full 67.684
_diffrn_reflns_theta_max 73.127
_diffrn_reflns_theta_min 3.948
_diffrn_source 'micro-focus sealed X-ray tube'
_diffrn_source_type 'SuperNova (Cu) X-ray Source'
_exptl_absorpt_coefficient_mu 1.359
_exptl_absorpt_correction_T_max 1.000
_exptl_absorpt_correction_T_min 0.572
_exptl_absorpt_correction_type gaussian
_exptl_absorpt_process_details
;
CrysAlisPro 1.171.40.84a (Rigaku Oxford Diffraction, 2020)
Numerical absorption correction based on gaussian integration over
a multifaceted crystal model
Empirical absorption correction using spherical harmonics,
implemented in SCALE3 ABSPACK scaling algorithm.
;
_exptl_crystal_colour colourless
_exptl_crystal_colour_primary colourless
_exptl_crystal_density_diffrn 1.398
_exptl_crystal_description block
_exptl_crystal_F_000 984
_exptl_crystal_size_max 0.244
_exptl_crystal_size_mid 0.162
_exptl_crystal_size_min 0.124
_refine_diff_density_max 0.313
_refine_diff_density_min -0.303
_refine_diff_density_rms 0.052
_refine_ls_extinction_method none
_refine_ls_goodness_of_fit_ref 1.040
_refine_ls_hydrogen_treatment constr
_refine_ls_matrix_type full
_refine_ls_number_parameters 304
_refine_ls_number_reflns 4330
_refine_ls_number_restraints 0
_refine_ls_restrained_S_all 1.040
_refine_ls_R_factor_all 0.0451
_refine_ls_R_factor_gt 0.0377
_refine_ls_shift/su_max 0.001
_refine_ls_shift/su_mean 0.000
_refine_ls_structure_factor_coef Fsqd
_refine_ls_weighting_details 'w=1/[\s^2^(Fo^2^)+(0.0510P)^2^+0.8252P] where P=(Fo^2^+2Fc^2^)/3'
_refine_ls_weighting_scheme calc
_refine_ls_wR_factor_gt 0.0961
_refine_ls_wR_factor_ref 0.1036
_reflns_Friedel_coverage 0.000
_reflns_number_gt 3707
_reflns_number_total 4330
_reflns_threshold_expression 'I > 2\s(I)'
_cod_data_source_file d1cc02892h2.cif
_cod_data_source_block 5a
_cod_depositor_comments 'Adding full bibliography for 7128568--7128575.cif.'
_cod_database_code 7128570
_shelx_shelxl_version_number 2018/3
_chemical_oxdiff_formula 'C27 H27 F4 N1 Si1'
_shelx_space_group_comment
;
The symmetry employed for this shelxl refinement is uniquely defined
by the following loop, which should always be used as a source of
symmetry information in preference to the above space-group names.
They are only intended as comments.
;
_reflns_odcompleteness_completeness 99.95
_reflns_odcompleteness_iscentric 1
_reflns_odcompleteness_theta 66.97
_olex2_refinement_description
;
1. Fixed Uiso
 At 1.2 times of:
  All C(H) groups
 At 1.5 times of:
  All C(H,H,H) groups
2.a Ternary CH refined with riding coordinates:
 C19(H19), C22(H22), C25(H25)
2.b Aromatic/amide H refined with riding coordinates:
 C1(H1), C2(H2), C3(H3), C6(H6), C7(H7), C8(H8)
2.c Idealised Me refined as rotating group:
 C20(H20A,H20B,H20C), C21(H21A,H21B,H21C), C23(H23A,H23B,H23C), C24(H24A,H24B,
 H24C), C26(H26A,H26B,H26C), C27(H27A,H27B,H27C)
;
_olex2_submission_special_instructions 'No special instructions were received'
_oxdiff_exptl_absorpt_empirical_details
;
Empirical correction (ABSPACK) includes:
- Absorption correction using spherical harmonics
- Frame scaling
;
_oxdiff_exptl_absorpt_empirical_full_max 1.141
_oxdiff_exptl_absorpt_empirical_full_min 0.916

loop_
_space_group_symop_operation_xyz
'x, y, z'
'-x+1/2, y+1/2, -z+1/2'
'-x, -y, -z'
'x-1/2, -y-1/2, z-1/2'

loop_
_atom_site_label
_atom_site_type_symbol
_atom_site_fract_x
_atom_site_fract_y
_atom_site_fract_z
_atom_site_U_iso_or_equiv
_atom_site_adp_type
_atom_site_occupancy
_atom_site_site_symmetry_order
_atom_site_calc_flag
_atom_site_refinement_flags_posn
_atom_site_refinement_flags_adp
_atom_site_refinement_flags_occupancy
_atom_site_disorder_assembly
_atom_site_disorder_group
C1 C 0.1455(2) 0.69783(8) 0.55473(12) 0.0189(3) Uani 1 1 d . . . . .
H1 H 0.070146 0.732059 0.534098 0.023 Uiso 1 1 calc R U . . .
C2 C 0.1132(2) 0.64716(8) 0.61882(12) 0.0207(3) Uani 1 1 d . . . . .
H2 H 0.013210 0.648912 0.639990 0.025 Uiso 1 1 calc R U . . .
C3 C 0.2193(2) 0.59450(8) 0.65312(12) 0.0192(3) Uani 1 1 d . . . . .
H3 H 0.191077 0.563040 0.696754 0.023 Uiso 1 1 calc R U . . .
C4 C 0.36937(19) 0.58953(8) 0.62094(11) 0.0153(3) Uani 1 1 d . . . . .
C5 C 0.65017(19) 0.59102(8) 0.51615(11) 0.0156(3) Uani 1 1 d . . . . .
C6 C 0.7612(2) 0.59758(8) 0.45207(12) 0.0195(3) Uani 1 1 d . . . . .
H6 H 0.846033 0.566717 0.453709 0.023 Uiso 1 1 calc R U . . .
C7 C 0.7424(2) 0.65119(8) 0.38570(12) 0.0204(3) Uani 1 1 d . . . . .
H7 H 0.816320 0.654337 0.343056 0.025 Uiso 1 1 calc R U . . .
C8 C 0.6198(2) 0.70072(8) 0.37880(12) 0.0192(3) Uani 1 1 d . . . . .
H8 H 0.612267 0.735496 0.333180 0.023 Uiso 1 1 calc R U . . .
C9 C 0.29561(19) 0.69467(8) 0.52325(11) 0.0158(3) Uani 1 1 d . . . . .
C10 C 0.39778(18) 0.64009(8) 0.55651(11) 0.0141(3) Uani 1 1 d . . . . .
C11 C 0.52966(18) 0.64050(7) 0.50748(11) 0.0144(3) Uani 1 1 d . . . . .
C12 C 0.51005(19) 0.69564(8) 0.44295(11) 0.0158(3) Uani 1 1 d . . . . .
C13 C 0.50061(19) 0.53868(8) 0.64171(11) 0.0158(3) Uani 1 1 d . . . . .
C14 C 0.4994(2) 0.48878(8) 0.71278(11) 0.0192(3) Uani 1 1 d . . . . .
C15 C 0.6197(2) 0.44022(8) 0.73397(12) 0.0215(3) Uani 1 1 d . . . . .
C16 C 0.7479(2) 0.43998(8) 0.68365(12) 0.0220(4) Uani 1 1 d . . . . .
C17 C 0.75509(19) 0.48876(8) 0.61428(12) 0.0192(3) Uani 1 1 d . . . . .
C18 C 0.63668(19) 0.53906(8) 0.59027(11) 0.0162(3) Uani 1 1 d . . . . .
C19 C 0.1661(2) 0.80974(8) 0.29309(12) 0.0202(3) Uani 1 1 d . . . . .
H19 H 0.146751 0.854966 0.265268 0.024 Uiso 1 1 calc R U . . .
C20 C -0.0001(2) 0.78164(9) 0.30788(13) 0.0263(4) Uani 1 1 d . . . . .
H20A H 0.015539 0.737295 0.335380 0.039 Uiso 1 1 calc R U . . .
H20B H -0.075102 0.779775 0.245401 0.039 Uiso 1 1 calc R U . . .
H20C H -0.044632 0.810267 0.352094 0.039 Uiso 1 1 calc R U . . .
C21 C 0.2332(2) 0.76633(9) 0.21797(12) 0.0241(4) Uani 1 1 d . . . . .
H21A H 0.333533 0.785668 0.205638 0.036 Uiso 1 1 calc R U . . .
H21B H 0.153333 0.764382 0.157401 0.036 Uiso 1 1 calc R U . . .
H21C H 0.254670 0.721789 0.243900 0.036 Uiso 1 1 calc R U . . .
C22 C 0.2155(2) 0.85967(8) 0.50758(12) 0.0229(4) Uani 1 1 d . . . . .
H22 H 0.126007 0.829766 0.517426 0.027 Uiso 1 1 calc R U . . .
C23 C 0.3262(3) 0.86827(11) 0.60957(14) 0.0365(5) Uani 1 1 d . . . . .
H23A H 0.260828 0.882921 0.655894 0.055 Uiso 1 1 calc R U . . .
H23B H 0.409609 0.901137 0.605798 0.055 Uiso 1 1 calc R U . . .
H23C H 0.377414 0.826144 0.630912 0.055 Uiso 1 1 calc R U . . .
C24 C 0.1330(2) 0.92706(9) 0.47279(14) 0.0286(4) Uani 1 1 d . . . . .
H24A H 0.216316 0.960243 0.470401 0.043 Uiso 1 1 calc R U . . .
H24B H 0.065325 0.941287 0.518088 0.043 Uiso 1 1 calc R U . . .
H24C H 0.065914 0.921693 0.408199 0.043 Uiso 1 1 calc R U . . .
C25 C 0.5105(2) 0.86079(8) 0.39319(12) 0.0208(3) Uani 1 1 d . . . . .
H25 H 0.545445 0.837628 0.338121 0.025 Uiso 1 1 calc R U . . .
C26 C 0.6580(2) 0.85897(10) 0.47999(14) 0.0314(4) Uani 1 1 d . . . . .
H26A H 0.631841 0.883788 0.534504 0.047 Uiso 1 1 calc R U . . .
H26B H 0.752266 0.878727 0.460112 0.047 Uiso 1 1 calc R U . . .
H26C H 0.682245 0.813243 0.499642 0.047 Uiso 1 1 calc R U . . .
C27 C 0.4740(2) 0.93392(9) 0.35999(14) 0.0292(4) Uani 1 1 d . . . . .
H27A H 0.384067 0.934868 0.304305 0.044 Uiso 1 1 calc R U . . .
H27B H 0.570067 0.953238 0.341700 0.044 Uiso 1 1 calc R U . . .
H27C H 0.445131 0.959284 0.413246 0.044 Uiso 1 1 calc R U . . .
F1 F 0.37862(12) 0.48688(5) 0.76523(7) 0.0240(2) Uani 1 1 d . . . . .
F2 F 0.61190(14) 0.39421(5) 0.80385(7) 0.0292(2) Uani 1 1 d . . . . .
F3 F 0.86642(13) 0.39346(5) 0.70401(8) 0.0301(3) Uani 1 1 d . . . . .
F4 F 0.88671(12) 0.48648(5) 0.57036(8) 0.0254(2) Uani 1 1 d . . . . .
N1 N 0.36887(16) 0.73289(7) 0.45607(9) 0.0162(3) Uani 1 1 d . . . . .
Si1 Si 0.31699(5) 0.81699(2) 0.41349(3) 0.01629(12) Uani 1 1 d . . . . .

loop_
_atom_site_aniso_label
_atom_site_aniso_U_11
_atom_site_aniso_U_22
_atom_site_aniso_U_33
_atom_site_aniso_U_23
_atom_site_aniso_U_13
_atom_site_aniso_U_12
C1 0.0174(8) 0.0192(8) 0.0203(8) 0.0008(6) 0.0041(6) 0.0031(6)
C2 0.0188(8) 0.0233(8) 0.0220(8) -0.0005(7) 0.0091(6) -0.0004(6)
C3 0.0227(8) 0.0192(8) 0.0171(7) 0.0026(6) 0.0071(6) -0.0017(6)
C4 0.0178(7) 0.0138(7) 0.0139(7) -0.0008(6) 0.0023(6) -0.0007(6)
C5 0.0150(7) 0.0133(7) 0.0176(7) -0.0019(6) 0.0015(6) -0.0014(6)
C6 0.0182(8) 0.0166(8) 0.0242(8) -0.0039(6) 0.0049(6) -0.0003(6)
C7 0.0187(8) 0.0200(8) 0.0246(8) -0.0029(7) 0.0093(6) -0.0028(6)
C8 0.0222(8) 0.0169(8) 0.0195(8) 0.0022(6) 0.0067(6) -0.0024(6)
C9 0.0182(7) 0.0153(7) 0.0138(7) 0.0000(6) 0.0031(6) -0.0014(6)
C10 0.0154(7) 0.0136(7) 0.0130(7) -0.0016(6) 0.0021(6) -0.0004(6)
C11 0.0156(7) 0.0136(7) 0.0136(7) -0.0020(6) 0.0020(6) -0.0021(6)
C12 0.0174(7) 0.0134(7) 0.0163(7) -0.0017(6) 0.0027(6) -0.0002(6)
C13 0.0190(8) 0.0132(7) 0.0144(7) -0.0023(6) 0.0011(6) -0.0014(6)
C14 0.0239(8) 0.0176(8) 0.0156(7) -0.0014(6) 0.0028(6) -0.0013(6)
C15 0.0308(9) 0.0136(8) 0.0179(7) 0.0027(6) -0.0007(7) -0.0005(7)
C16 0.0252(8) 0.0138(8) 0.0239(8) -0.0010(6) -0.0030(7) 0.0050(6)
C17 0.0184(8) 0.0164(8) 0.0219(8) -0.0030(6) 0.0021(6) -0.0007(6)
C18 0.0178(7) 0.0138(7) 0.0157(7) -0.0028(6) -0.0001(6) -0.0019(6)
C19 0.0242(8) 0.0160(8) 0.0189(8) 0.0029(6) 0.0004(6) -0.0002(6)
C20 0.0226(9) 0.0291(9) 0.0254(9) 0.0013(7) 0.0004(7) -0.0025(7)
C21 0.0299(9) 0.0237(9) 0.0174(8) 0.0008(7) 0.0019(7) -0.0043(7)
C22 0.0279(9) 0.0186(8) 0.0224(8) 0.0001(7) 0.0057(7) 0.0037(7)
C23 0.0509(12) 0.0352(11) 0.0224(9) -0.0059(8) 0.0043(8) 0.0173(9)
C24 0.0322(10) 0.0210(9) 0.0342(10) 0.0019(7) 0.0105(8) 0.0085(7)
C25 0.0271(9) 0.0167(8) 0.0192(8) -0.0013(6) 0.0056(7) -0.0036(6)
C26 0.0282(10) 0.0325(10) 0.0314(10) -0.0015(8) 0.0007(8) -0.0098(8)
C27 0.0373(10) 0.0192(9) 0.0337(10) 0.0029(7) 0.0133(8) -0.0030(7)
F1 0.0321(5) 0.0209(5) 0.0212(5) 0.0056(4) 0.0107(4) 0.0011(4)
F2 0.0428(6) 0.0199(5) 0.0235(5) 0.0090(4) 0.0032(4) 0.0042(4)
F3 0.0301(6) 0.0201(5) 0.0375(6) 0.0056(4) 0.0002(4) 0.0105(4)
F4 0.0202(5) 0.0229(5) 0.0340(5) 0.0012(4) 0.0075(4) 0.0059(4)
N1 0.0163(6) 0.0157(6) 0.0172(6) 0.0032(5) 0.0049(5) 0.0019(5)
Si1 0.0199(2) 0.0130(2) 0.0155(2) 0.00124(15) 0.00225(16) 0.00060(16)

loop_
_atom_type_symbol
_atom_type_description
_atom_type_scat_dispersion_real
_atom_type_scat_dispersion_imag
_atom_type_scat_source
C C 0.0181 0.0091 'International Tables Vol C Tables 4.2.6.8 and 6.1.1.4'
H H 0.0000 0.0000 'International Tables Vol C Tables 4.2.6.8 and 6.1.1.4'
F F 0.0727 0.0534 'International Tables Vol C Tables 4.2.6.8 and 6.1.1.4'
N N 0.0311 0.0180 'International Tables Vol C Tables 4.2.6.8 and 6.1.1.4'
Si Si 0.2541 0.3302 'International Tables Vol C Tables 4.2.6.8 and 6.1.1.4'

loop_
_exptl_crystal_face_index_h
_exptl_crystal_face_index_k
_exptl_crystal_face_index_l
_exptl_crystal_face_perp_dist
-3 7 -5 0.0781
5 -4 -2 0.0876
4 -2 -7 0.0789
-4 2 7 0.0623
3 -5 -8 0.0660
-3 -5 8 0.0534
2 3 -9 0.0592
2 -7 5 0.0833
-3 10 -2 0.0723
5 -4 1 0.0931
5 -5 -2 0.0871
-4 7 3 0.0688
-4 5 5 0.0672
2 -9 -6 0.0751
3 7 -7 0.0799
-1 -11 -4 0.0770
-2 -7 -6 0.1017
1 7 -7 0.0617
-2 -12 0 0.0771
0 5 -8 0.0640
-1 -7 8 0.0612
0 10 -6 0.0656
-2 -12 3 0.0672
3 10 3 0.1184

loop_
_geom_angle_atom_site_label_1
_geom_angle_atom_site_label_2
_geom_angle_atom_site_label_3
_geom_angle
_geom_angle_site_symmetry_1
_geom_angle_site_symmetry_3
_geom_angle_publ_flag
C2 C1 H1 121.5 . . ?
C9 C1 H1 121.5 . . ?
C9 C1 C2 117.09(15) . . ?
C1 C2 H2 117.5 . . ?
C3 C2 C1 124.93(15) . . ?
C3 C2 H2 117.5 . . ?
C2 C3 H3 120.5 . . ?
C2 C3 C4 119.00(15) . . ?
C4 C3 H3 120.5 . . ?
C3 C4 C13 130.72(14) . . ?
C10 C4 C3 114.94(14) . . ?
C10 C4 C13 114.31(14) . . ?
C6 C5 C18 130.69(15) . . ?
C11 C5 C6 115.28(14) . . ?
C11 C5 C18 114.01(14) . . ?
C5 C6 H6 120.5 . . ?
C7 C6 C5 118.94(15) . . ?
C7 C6 H6 120.5 . . ?
C6 C7 H7 117.7 . . ?
C6 C7 C8 124.58(15) . . ?
C8 C7 H7 117.7 . . ?
C7 C8 H8 121.4 . . ?
C12 C8 C7 117.28(15) . . ?
C12 C8 H8 121.4 . . ?
C1 C9 C10 116.78(14) . . ?
C1 C9 N1 134.20(15) . . ?
C10 C9 N1 108.82(13) . . ?
C4 C10 C9 127.21(14) . . ?
C11 C10 C4 124.10(14) . . ?
C11 C10 C9 108.46(13) . . ?
C5 C11 C10 124.82(14) . . ?
C5 C11 C12 126.97(14) . . ?
C10 C11 C12 108.00(13) . . ?
C8 C12 C11 116.91(14) . . ?
C8 C12 N1 134.15(14) . . ?
C11 C12 N1 108.82(13) . . ?
C14 C13 C4 121.32(14) . . ?
C14 C13 C18 117.55(14) . . ?
C18 C13 C4 121.13(14) . . ?
C15 C14 C13 122.95(16) . . ?
F1 C14 C13 120.42(14) . . ?
F1 C14 C15 116.62(14) . . ?
C16 C15 C14 119.41(15) . . ?
F2 C15 C14 119.87(15) . . ?
F2 C15 C16 120.71(15) . . ?
C17 C16 C15 119.49(15) . . ?
F3 C16 C15 120.10(15) . . ?
F3 C16 C17 120.40(16) . . ?
C16 C17 C18 123.32(15) . . ?
F4 C17 C16 116.06(14) . . ?
F4 C17 C18 120.61(14) . . ?
C13 C18 C5 121.14(14) . . ?
C17 C18 C5 121.59(14) . . ?
C17 C18 C13 117.26(14) . . ?
C20 C19 H19 107.8 . . ?
C20 C19 C21 109.64(14) . . ?
C20 C19 Si1 111.59(11) . . ?
C21 C19 H19 107.8 . . ?
C21 C19 Si1 112.06(11) . . ?
Si1 C19 H19 107.8 . . ?
C19 C20 H20A 109.5 . . ?
C19 C20 H20B 109.5 . . ?
C19 C20 H20C 109.5 . . ?
H20A C20 H20B 109.5 . . ?
H20A C20 H20C 109.5 . . ?
H20B C20 H20C 109.5 . . ?
C19 C21 H21A 109.5 . . ?
C19 C21 H21B 109.5 . . ?
C19 C21 H21C 109.5 . . ?
H21A C21 H21B 109.5 . . ?
H21A C21 H21C 109.5 . . ?
H21B C21 H21C 109.5 . . ?
C23 C22 H22 105.8 . . ?
C23 C22 C24 109.77(15) . . ?
C23 C22 Si1 114.70(13) . . ?
C24 C22 H22 105.8 . . ?
C24 C22 Si1 114.12(12) . . ?
Si1 C22 H22 105.8 . . ?
C22 C23 H23A 109.5 . . ?
C22 C23 H23B 109.5 . . ?
C22 C23 H23C 109.5 . . ?
H23A C23 H23B 109.5 . . ?
H23A C23 H23C 109.5 . . ?
H23B C23 H23C 109.5 . . ?
C22 C24 H24A 109.5 . . ?
C22 C24 H24B 109.5 . . ?
C22 C24 H24C 109.5 . . ?
H24A C24 H24B 109.5 . . ?
H24A C24 H24C 109.5 . . ?
H24B C24 H24C 109.5 . . ?
C26 C25 H25 106.5 . . ?
C26 C25 C27 109.55(14) . . ?
C26 C25 Si1 116.12(12) . . ?
C27 C25 H25 106.5 . . ?
C27 C25 Si1 110.99(12) . . ?
Si1 C25 H25 106.5 . . ?
C25 C26 H26A 109.5 . . ?
C25 C26 H26B 109.5 . . ?
C25 C26 H26C 109.5 . . ?
H26A C26 H26B 109.5 . . ?
H26A C26 H26C 109.5 . . ?
H26B C26 H26C 109.5 . . ?
C25 C27 H27A 109.5 . . ?
C25 C27 H27B 109.5 . . ?
C25 C27 H27C 109.5 . . ?
H27A C27 H27B 109.5 . . ?
H27A C27 H27C 109.5 . . ?
H27B C27 H27C 109.5 . . ?
C9 N1 C12 105.57(12) . . ?
C9 N1 Si1 127.30(11) . . ?
C12 N1 Si1 126.32(10) . . ?
C19 Si1 C22 109.66(8) . . ?
C19 Si1 C25 109.85(7) . . ?
C22 Si1 C25 113.50(8) . . ?
N1 Si1 C19 107.00(7) . . ?
N1 Si1 C22 107.75(7) . . ?
N1 Si1 C25 108.84(7) . . ?

loop_
_geom_bond_atom_site_label_1
_geom_bond_atom_site_label_2
_geom_bond_distance
_geom_bond_site_symmetry_2
_geom_bond_publ_flag
C1 H1 0.9300 . ?
C1 C2 1.402(2) . ?
C1 C9 1.395(2) . ?
C2 H2 0.9300 . ?
C2 C3 1.390(2) . ?
C3 H3 0.9300 . ?
C3 C4 1.402(2) . ?
C4 C10 1.394(2) . ?
C4 C13 1.471(2) . ?
C5 C6 1.400(2) . ?
C5 C11 1.390(2) . ?
C5 C18 1.475(2) . ?
C6 H6 0.9300 . ?
C6 C7 1.396(2) . ?
C7 H7 0.9300 . ?
C7 C8 1.405(2) . ?
C8 H8 0.9300 . ?
C8 C12 1.390(2) . ?
C9 C10 1.398(2) . ?
C9 N1 1.424(2) . ?
C10 C11 1.392(2) . ?
C11 C12 1.403(2) . ?
C12 N1 1.425(2) . ?
C13 C14 1.398(2) . ?
C13 C18 1.444(2) . ?
C14 C15 1.378(2) . ?
C14 F1 1.3439(19) . ?
C15 C16 1.377(2) . ?
C15 F2 1.3413(19) . ?
C16 C17 1.374(2) . ?
C16 F3 1.3384(19) . ?
C17 C18 1.395(2) . ?
C17 F4 1.3466(19) . ?
C19 H19 0.9800 . ?
C19 C20 1.534(2) . ?
C19 C21 1.535(2) . ?
C19 Si1 1.8794(16) . ?
C20 H20A 0.9600 . ?
C20 H20B 0.9600 . ?
C20 H20C 0.9600 . ?
C21 H21A 0.9600 . ?
C21 H21B 0.9600 . ?
C21 H21C 0.9600 . ?
C22 H22 0.9800 . ?
C22 C23 1.532(2) . ?
C22 C24 1.539(2) . ?
C22 Si1 1.8820(17) . ?
C23 H23A 0.9600 . ?
C23 H23B 0.9600 . ?
C23 H23C 0.9600 . ?
C24 H24A 0.9600 . ?
C24 H24B 0.9600 . ?
C24 H24C 0.9600 . ?
C25 H25 0.9800 . ?
C25 C26 1.535(2) . ?
C25 C27 1.539(2) . ?
C25 Si1 1.8912(17) . ?
C26 H26A 0.9600 . ?
C26 H26B 0.9600 . ?
C26 H26C 0.9600 . ?
C27 H27A 0.9600 . ?
C27 H27B 0.9600 . ?
C27 H27C 0.9600 . ?
N1 Si1 1.7990(14) . ?

loop_
_geom_torsion_atom_site_label_1
_geom_torsion_atom_site_label_2
_geom_torsion_atom_site_label_3
_geom_torsion_atom_site_label_4
_geom_torsion
_geom_torsion_site_symmetry_1
_geom_torsion_site_symmetry_2
_geom_torsion_site_symmetry_3
_geom_torsion_site_symmetry_4
_geom_torsion_publ_flag
C1 C2 C3 C4 -1.4(3) . . . . ?
C1 C9 C10 C4 -2.7(2) . . . . ?
C1 C9 C10 C11 172.07(14) . . . . ?
C1 C9 N1 C12 -168.92(17) . . . . ?
C1 C9 N1 Si1 20.9(3) . . . . ?
C2 C1 C9 C10 1.7(2) . . . . ?
C2 C1 C9 N1 175.87(16) . . . . ?
C2 C3 C4 C10 0.6(2) . . . . ?
C2 C3 C4 C13 -177.48(15) . . . . ?
C3 C4 C10 C9 1.4(2) . . . . ?
C3 C4 C10 C11 -172.55(14) . . . . ?
C3 C4 C13 C14 -8.8(3) . . . . ?
C3 C4 C13 C18 172.06(15) . . . . ?
C4 C10 C11 C5 -0.1(2) . . . . ?
C4 C10 C11 C12 174.87(14) . . . . ?
C4 C13 C14 C15 179.75(15) . . . . ?
C4 C13 C14 F1 -1.1(2) . . . . ?
C4 C13 C18 C5 0.9(2) . . . . ?
C4 C13 C18 C17 -179.68(14) . . . . ?
C5 C6 C7 C8 0.9(2) . . . . ?
C5 C11 C12 C8 1.8(2) . . . . ?
C5 C11 C12 N1 178.45(14) . . . . ?
C6 C5 C11 C10 173.24(14) . . . . ?
C6 C5 C11 C12 -0.8(2) . . . . ?
C6 C5 C18 C13 -173.54(15) . . . . ?
C6 C5 C18 C17 7.1(3) . . . . ?
C6 C7 C8 C12 0.1(2) . . . . ?
C7 C8 C12 C11 -1.4(2) . . . . ?
C7 C8 C12 N1 -176.92(16) . . . . ?
C8 C12 N1 C9 170.23(17) . . . . ?
C8 C12 N1 Si1 -19.5(3) . . . . ?
C9 C1 C2 C3 0.1(3) . . . . ?
C9 C10 C11 C5 -175.06(14) . . . . ?
C9 C10 C11 C12 -0.07(17) . . . . ?
C9 N1 Si1 C19 -94.85(14) . . . . ?
C9 N1 Si1 C22 23.01(15) . . . . ?
C9 N1 Si1 C25 146.50(13) . . . . ?
C10 C4 C13 C14 173.11(14) . . . . ?
C10 C4 C13 C18 -6.1(2) . . . . ?
C10 C9 N1 C12 5.54(16) . . . . ?
C10 C9 N1 Si1 -164.58(11) . . . . ?
C10 C11 C12 C8 -173.04(14) . . . . ?
C10 C11 C12 N1 3.60(17) . . . . ?
C11 C5 C6 C7 -0.6(2) . . . . ?
C11 C5 C18 C13 4.7(2) . . . . ?
C11 C5 C18 C17 -174.71(14) . . . . ?
C11 C12 N1 C9 -5.59(16) . . . . ?
C11 C12 N1 Si1 164.67(11) . . . . ?
C12 N1 Si1 C19 96.98(13) . . . . ?
C12 N1 Si1 C22 -145.16(13) . . . . ?
C12 N1 Si1 C25 -21.67(14) . . . . ?
C13 C4 C10 C9 179.85(14) . . . . ?
C13 C4 C10 C11 5.9(2) . . . . ?
C13 C14 C15 C16 0.0(2) . . . . ?
C13 C14 C15 F2 179.29(14) . . . . ?
C14 C13 C18 C5 -178.30(14) . . . . ?
C14 C13 C18 C17 1.1(2) . . . . ?
C14 C15 C16 C17 1.0(2) . . . . ?
C14 C15 C16 F3 179.44(14) . . . . ?
C15 C16 C17 C18 -0.9(2) . . . . ?
C15 C16 C17 F4 178.00(14) . . . . ?
C16 C17 C18 C5 179.24(15) . . . . ?
C16 C17 C18 C13 -0.2(2) . . . . ?
C18 C5 C6 C7 177.63(15) . . . . ?
C18 C5 C11 C10 -5.3(2) . . . . ?
C18 C5 C11 C12 -179.32(14) . . . . ?
C18 C13 C14 C15 -1.1(2) . . . . ?
C18 C13 C14 F1 178.07(13) . . . . ?
C20 C19 Si1 C22 -48.24(14) . . . . ?
C20 C19 Si1 C25 -173.64(12) . . . . ?
C20 C19 Si1 N1 68.36(13) . . . . ?
C21 C19 Si1 C22 -171.64(11) . . . . ?
C21 C19 Si1 C25 62.96(13) . . . . ?
C21 C19 Si1 N1 -55.04(13) . . . . ?
C23 C22 Si1 C19 179.68(13) . . . . ?
C23 C22 Si1 C25 -57.05(16) . . . . ?
C23 C22 Si1 N1 63.55(15) . . . . ?
C24 C22 Si1 C19 -52.44(15) . . . . ?
C24 C22 Si1 C25 70.83(15) . . . . ?
C24 C22 Si1 N1 -168.57(12) . . . . ?
C26 C25 Si1 C19 -168.95(13) . . . . ?
C26 C25 Si1 C22 67.88(15) . . . . ?
C26 C25 Si1 N1 -52.10(14) . . . . ?
C27 C25 Si1 C19 65.08(13) . . . . ?
C27 C25 Si1 C22 -58.09(14) . . . . ?
C27 C25 Si1 N1 -178.07(11) . . . . ?
F1 C14 C15 C16 -179.18(14) . . . . ?
F1 C14 C15 F2 0.1(2) . . . . ?
F2 C15 C16 C17 -178.29(14) . . . . ?
F2 C15 C16 F3 0.1(2) . . . . ?
F3 C16 C17 C18 -179.33(14) . . . . ?
F3 C16 C17 F4 -0.4(2) . . . . ?
F4 C17 C18 C5 0.4(2) . . . . ?
F4 C17 C18 C13 -179.05(13) . . . . ?
N1 C9 C10 C4 -178.23(14) . . . . ?
N1 C9 C10 C11 -3.49(17) . . . . ?

loop_
_exptl_oxdiff_crystal_face_indexfrac_h
_exptl_oxdiff_crystal_face_indexfrac_k
_exptl_oxdiff_crystal_face_indexfrac_l
_exptl_oxdiff_crystal_face_x
_exptl_oxdiff_crystal_face_y
_exptl_oxdiff_crystal_face_z
-2.5158 7.3005 -5.1463 0.9812 0.0776 0.1768
5.0665 -4.2351 -1.9601 -0.6180 0.7233 -0.3080
4.1541 -1.6895 -6.8052 -0.0786 0.9926 -0.0920
-3.9917 2.2055 6.9882 0.0790 -0.9963 0.0353
3.0228 -4.5885 -7.5462 -0.0771 0.9678 0.2396
-2.5350 -4.9240 7.8221 -0.5124 -0.8368 0.1931
1.7336 2.5894 -8.6996 0.5204 0.8507 0.0741
2.4906 -7.3872 5.1333 -0.9826 -0.0782 -0.1684
-2.8477 10.0148 -2.0884 0.9696 -0.2323 -0.0769
4.8622 -4.0638 0.8976 -0.7695 0.4702 -0.4322
4.8475 -5.4295 -2.3447 -0.6372 0.7448 -0.1982
-4.2862 7.4207 2.9791 0.6499 -0.7600 -0.0089
-4.2032 5.4793 5.3700 0.3830 -0.9231 -0.0333
1.9889 -9.1289 -5.9506 -0.3240 0.7825 0.5317
3.1071 6.7193 -6.5493 0.4727 0.7734 -0.4225
-0.8174 -11.2906 -3.8030 -0.2969 0.3452 0.8903
-2.2531 -7.2293 -5.5483 0.1816 0.2946 0.9382
1.2123 7.2986 -7.3799 0.7479 0.6398 -0.1769
-1.7726 -12.1620 -0.1593 -0.4801 -0.0369 0.8764
0.4797 5.2663 -8.1486 0.7587 0.6487 0.0603
-1.0548 -6.8817 7.5873 -0.7540 -0.6449 0.1249
-0.0042 9.5376 -5.9367 0.9017 0.3745 -0.2159
-1.6953 -11.8079 2.8372 -0.6587 -0.2743 0.7006
2.8396 9.5642 2.7345 0.0664 -0.0331 -0.9972
